data_2233448
loop_
_publ_author_name
'Lemmerer, Andreas'
'Bourne, Susan A.'

_publ_section_title
;
 Benzoic acid--3,4-bis[(pyridin-3-ylmethyl)amino]cyclobut-3-ene-1,2-dione
 (1/2)
;
_journal_coeditor_code FY2039
_journal_issue 2
_journal_name_full 'Acta Crystallographica Section E'
_journal_page_first o384
_journal_paper_doi 10.1107/S1600536812000220
_journal_volume 68
_journal_year 2012
_chemical_formula_iupac 'C16 H14 N4 O2, 2C7 H6 O2'
_chemical_formula_moiety 'C16 H14 N4 O2, 2(C7 H6 O2)'
_chemical_formula_sum 'C30 H26 N4 O6'
_chemical_formula_weight 538.55
_chemical_name_systematic
;
Benzoic acid--3,4-bis[(pyridin-3-ylmethyl)amino]cyclobut-3-ene-1,2-dione (1/2)
;
_space_group_IT_number 15
_symmetry_cell_setting monoclinic
_symmetry_space_group_name_Hall '-C 2yc'
_symmetry_space_group_name_H-M 'C 1 2/c 1'
_audit_creation_method 'WinGX routine CIF_UPDATE'
_cell_angle_alpha 90
_cell_angle_beta 93.08(3)
_cell_angle_gamma 90
_cell_formula_units_Z 4
_cell_length_a 24.617(5)
_cell_length_b 6.0285(12)
_cell_length_c 17.806(4)
_cell_measurement_reflns_used 16004
_cell_measurement_temperature 173(2)
_cell_measurement_theta_max 28.28
_cell_measurement_theta_min 0.21
_cell_volume 2638.7(10)
_computing_cell_refinement 'DENZO-SMN (Otwinowski & Minor, 1997)'
_computing_data_collection 'COLLECT (Nonius, 2000)'
_computing_data_reduction 'DENZO-SMN (Otwinowski & Minor, 1997)'
_computing_molecular_graphics
;
ORTEP-3 for Windows (Farrugia, 1997) and DIAMOND (Brandenburg,
1999)
;
_computing_publication_material
;
WinGX (Farrugia, 1999) and PLATON (Spek, 2009)
;
_computing_structure_refinement 'SHELXL97 (Sheldrick, 2008)'
_computing_structure_solution 'SHELXS97 (Sheldrick, 2008)'
_diffrn_ambient_temperature 173(2)
_diffrn_measured_fraction_theta_full 0.994
_diffrn_measured_fraction_theta_max 0.994
_diffrn_measurement_device_type 'Nonius KappaCCD area-detector'
_diffrn_measurement_method '2.0\% \w scans'
_diffrn_radiation_type MoK\a
_diffrn_radiation_wavelength 0.71073
_diffrn_reflns_av_R_equivalents 0.0761
_diffrn_reflns_limit_h_max 26
_diffrn_reflns_limit_h_min -32
_diffrn_reflns_limit_k_max 7
_diffrn_reflns_limit_k_min -7
_diffrn_reflns_limit_l_max 21
_diffrn_reflns_limit_l_min -23
_diffrn_reflns_number 15016
_diffrn_reflns_theta_full 27.99
_diffrn_reflns_theta_max 27.99
_diffrn_reflns_theta_min 2.29
_diffrn_standards_number 0
_exptl_absorpt_coefficient_mu 0.096
_exptl_absorpt_correction_T_max 0.9885
_exptl_absorpt_correction_T_min 0.9435
_exptl_absorpt_correction_type integration
_exptl_absorpt_process_details '(XPREP; Bruker, 2004)'
_exptl_crystal_colour colourless
_exptl_crystal_density_diffrn 1.356
_exptl_crystal_density_method 'not measured'
_exptl_crystal_description plate
_exptl_crystal_F_000 1128
_exptl_crystal_size_max 0.49
_exptl_crystal_size_mid 0.16
_exptl_crystal_size_min 0.14
_refine_diff_density_max 0.234
_refine_diff_density_min -0.243
_refine_ls_extinction_coef 0.0097(11)
_refine_ls_extinction_expression Fc^*^=kFc[1+0.001xFc^2^\l^3^/sin(2\q)]^-1/4^
_refine_ls_extinction_method 'SHELXL97 (Sheldrick, 2008)'
_refine_ls_goodness_of_fit_ref 0.989
_refine_ls_hydrogen_treatment mixed
_refine_ls_matrix_type full
_refine_ls_number_parameters 190
_refine_ls_number_reflns 3166
_refine_ls_number_restraints 0
_refine_ls_restrained_S_all 0.989
_refine_ls_R_factor_gt 0.0436
_refine_ls_shift/su_max 0
_refine_ls_structure_factor_coef Fsqd
_refine_ls_weighting_details 'calc w=1/[\s^2^(Fo^2^)+(0.0659P)^2^+] where P=(Fo^2^+2Fc^2^)/3'
_refine_ls_weighting_scheme calc
_refine_ls_wR_factor_ref 0.116
_reflns_number_gt 2110
_reflns_number_total 3166
_reflns_threshold_expression I>2sigma(I)
_cod_data_source_file fy2039.cif
_cod_data_source_block I
_cod_original_cell_volume 2638.6(9)
_cod_original_sg_symbol_H-M 'C 2/c'
_cod_database_code 2233448
_cod_database_fobs_code 2233448

loop_
_space_group_symop_operation_xyz
'x, y, z'
'-x, y, -z+1/2'
'x+1/2, y+1/2, z'
'-x+1/2, y+1/2, -z+1/2'
'-x, -y, -z'
'x, -y, z-1/2'
'-x+1/2, -y+1/2, -z'
'x+1/2, -y+1/2, z-1/2'

loop_
_atom_site_type_symbol
_atom_site_label
_atom_site_fract_x
_atom_site_fract_y
_atom_site_fract_z
_atom_site_U_iso_or_equiv
_atom_site_adp_type
_atom_site_calc_flag
_atom_site_refinement_flags
_atom_site_occupancy
C C1 0.09548(5) 0.7538(2) 0.57965(7) 0.0286(3) Uani d . 1
C C2 0.10973(5) 0.5561(2) 0.54679(7) 0.0333(3) Uani d . 1
H H2A 0.0814 0.4569 0.5308 0.04 Uiso calc R 1
C C3 0.20066(6) 0.6353(3) 0.55968(8) 0.0417(4) Uani d . 1
H H3 0.2373 0.5946 0.5526 0.05 Uiso calc R 1
C C4 0.19060(6) 0.8346(3) 0.59354(8) 0.0430(4) Uani d . 1
H H4 0.2198 0.929 0.61 0.052 Uiso calc R 1
C C5 0.13726(6) 0.8956(2) 0.60321(7) 0.0366(3) Uani d . 1
H H5 0.1293 1.0337 0.6259 0.044 Uiso calc R 1
C C6 0.03667(5) 0.8124(2) 0.58837(7) 0.0307(3) Uani d . 1
H H6A 0.0312 0.9723 0.5777 0.037 Uiso calc R 1
H H6B 0.0136 0.7275 0.5513 0.037 Uiso calc R 1
C C7 0.00897(5) 0.91990(19) 0.71280(7) 0.0261(3) Uani d . 1
C C8 0.01001(5) 1.16213(19) 0.71131(7) 0.0293(3) Uani d . 1
N N1 0.02002(4) 0.76350(17) 0.66414(6) 0.0298(3) Uani d . 1
H H1 0.0195(6) 0.616(3) 0.6757(8) 0.041(4) Uiso d . 1
N N2 0.16108(5) 0.49629(19) 0.53623(6) 0.0384(3) Uani d . 1
O O1 0.02247(4) 1.30418(13) 0.66529(5) 0.0373(3) Uani d . 1
C C9 0.14385(5) -0.1060(2) 0.36020(7) 0.0350(3) Uani d . 1
C C10 0.18500(6) -0.0836(2) 0.31016(8) 0.0423(4) Uani d . 1
H H10 0.208 0.0431 0.3128 0.051 Uiso calc R 1
C C11 0.19255(7) -0.2448(3) 0.25655(9) 0.0513(4) Uani d . 1
H H11 0.2201 -0.2273 0.2217 0.062 Uiso calc R 1
C C12 0.16006(8) -0.4312(3) 0.25359(9) 0.0573(5) Uani d . 1
H H12 0.1657 -0.543 0.2172 0.069 Uiso calc R 1
C C13 0.11934(8) -0.4557(3) 0.30324(10) 0.0559(5) Uani d . 1
H H13 0.0972 -0.5848 0.3013 0.067 Uiso calc R 1
C C14 0.11075(6) -0.2923(3) 0.35590(8) 0.0452(4) Uani d . 1
H H14 0.0821 -0.3078 0.3892 0.054 Uiso calc R 1
C C15 0.13450(6) 0.0665(2) 0.41783(8) 0.0374(4) Uani d . 1
O O2 0.17883(4) 0.18069(17) 0.43789(6) 0.0443(3) Uani d . 1
H H2 0.1708(7) 0.309(3) 0.4774(11) 0.080(6) Uiso d . 1
O O3 0.09068(4) 0.09691(18) 0.44435(6) 0.0484(3) Uani d . 1

loop_
_atom_site_aniso_label
_atom_site_aniso_U_11
_atom_site_aniso_U_22
_atom_site_aniso_U_33
_atom_site_aniso_U_12
_atom_site_aniso_U_13
_atom_site_aniso_U_23
C1 0.0315(7) 0.0303(7) 0.0247(6) 0.0022(5) 0.0069(5) 0.0042(5)
C2 0.0308(7) 0.0342(7) 0.0355(7) 0.0025(6) 0.0083(6) -0.0004(5)
C3 0.0282(8) 0.0576(9) 0.0400(8) 0.0050(7) 0.0092(6) 0.0049(7)
C4 0.0339(8) 0.0501(9) 0.0452(8) -0.0078(7) 0.0033(6) 0.0024(7)
C5 0.0401(8) 0.0324(7) 0.0376(8) -0.0007(6) 0.0065(6) 0.0003(6)
C6 0.0320(7) 0.0289(7) 0.0319(7) 0.0048(5) 0.0081(5) 0.0008(5)
C7 0.0227(6) 0.0211(6) 0.0353(7) 0.0006(5) 0.0073(5) 0.0000(5)
C8 0.0282(7) 0.0219(6) 0.0384(7) 0.0012(5) 0.0084(5) 0.0004(5)
N1 0.0355(6) 0.0203(6) 0.0348(6) 0.0017(5) 0.0130(5) 0.0013(4)
N2 0.0335(7) 0.0443(7) 0.0384(7) 0.0092(5) 0.0103(5) -0.0012(5)
O1 0.0468(6) 0.0225(5) 0.0440(5) -0.0014(4) 0.0159(4) 0.0046(4)
C9 0.0308(7) 0.0419(8) 0.0324(7) 0.0077(6) 0.0018(6) 0.0064(6)
C10 0.0372(8) 0.0459(8) 0.0445(9) 0.0044(6) 0.0093(7) 0.0008(6)
C11 0.0507(10) 0.0624(11) 0.0417(9) 0.0148(8) 0.0099(7) -0.0028(8)
C12 0.0702(12) 0.0560(11) 0.0441(9) 0.0146(9) -0.0110(9) -0.0100(7)
C13 0.0640(12) 0.0507(10) 0.0510(10) -0.0084(8) -0.0155(9) -0.0003(8)
C14 0.0393(9) 0.0593(10) 0.0367(8) -0.0032(7) -0.0025(6) 0.0077(7)
C15 0.0310(8) 0.0460(9) 0.0356(8) 0.0100(6) 0.0066(6) 0.0074(6)
O2 0.0331(6) 0.0490(6) 0.0518(6) 0.0063(5) 0.0112(5) -0.0115(5)
O3 0.0322(6) 0.0669(7) 0.0472(6) 0.0120(5) 0.0133(5) 0.0027(5)

loop_
_atom_type_symbol
_atom_type_description
_atom_type_scat_dispersion_real
_atom_type_scat_dispersion_imag
_atom_type_scat_source
C C 0.0033 0.0016 'International Tables Vol C Tables 4.2.6.8 and 6.1.1.4'
H H 0 0 'International Tables Vol C Tables 4.2.6.8 and 6.1.1.4'
N N 0.0061 0.0033 'International Tables Vol C Tables 4.2.6.8 and 6.1.1.4'
O O 0.0106 0.006 'International Tables Vol C Tables 4.2.6.8 and 6.1.1.4'

loop_
_geom_angle_atom_site_label_1
_geom_angle_atom_site_label_2
_geom_angle_atom_site_label_3
_geom_angle_site_symmetry_1
_geom_angle_site_symmetry_3
_geom_angle
C2 C1 C5 . . 117.35(12)
C2 C1 C6 . . 120.89(12)
C5 C1 C6 . . 121.76(12)
N2 C2 C1 . . 123.74(13)
N2 C2 H2A . . 118.1
C1 C2 H2A . . 118.1
N2 C3 C4 . . 122.74(13)
N2 C3 H3 . . 118.6
C4 C3 H3 . . 118.6
C3 C4 C5 . . 118.83(14)
C3 C4 H4 . . 120.6
C5 C4 H4 . . 120.6
C4 C5 C1 . . 119.53(13)
C4 C5 H5 . . 120.2
C1 C5 H5 . . 120.2
N1 C6 C1 . . 111.52(10)
N1 C6 H6A . . 109.3
C1 C6 H6A . . 109.3
N1 C6 H6B . . 109.3
C1 C6 H6B . . 109.3
H6A C6 H6B . . 108
N1 C7 C7 . 2_556 134.35(7)
N1 C7 C8 . . 134.30(12)
C7 C7 C8 2_556 . 91.35(7)
O1 C8 C7 . . 135.25(12)
O1 C8 C8 . 2_556 136.11(7)
C7 C8 C8 . 2_556 88.64(7)
C7 N1 C6 . . 122.71(11)
C7 N1 H1 . . 122.9(9)
C6 N1 H1 . . 114.3(9)
C3 N2 C2 . . 117.80(12)
C14 C9 C10 . . 119.28(14)
C14 C9 C15 . . 119.46(13)
C10 C9 C15 . . 121.26(13)
C11 C10 C9 . . 120.24(15)
C11 C10 H10 . . 119.9
C9 C10 H10 . . 119.9
C12 C11 C10 . . 120.03(16)
C12 C11 H11 . . 120
C10 C11 H11 . . 120
C11 C12 C13 . . 120.19(15)
C11 C12 H12 . . 119.9
C13 C12 H12 . . 119.9
C12 C13 C14 . . 120.03(16)
C12 C13 H13 . . 120
C14 C13 H13 . . 120
C13 C14 C9 . . 120.20(16)
C13 C14 H14 . . 119.9
C9 C14 H14 . . 119.9
O3 C15 O2 . . 123.58(13)
O3 C15 C9 . . 123.19(14)
O2 C15 C9 . . 113.22(12)
C15 O2 H2 . . 111.9(10)

loop_
_geom_bond_atom_site_label_1
_geom_bond_atom_site_label_2
_geom_bond_site_symmetry_2
_geom_bond_distance
C1 C2 . 1.3816(18)
C1 C5 . 1.3849(19)
C1 C6 . 1.5061(18)
C2 N2 . 1.3374(17)
C2 H2A . 0.95
C3 N2 . 1.3351(19)
C3 C4 . 1.373(2)
C3 H3 . 0.95
C4 C5 . 1.383(2)
C4 H4 . 0.95
C5 H5 . 0.95
C6 N1 . 1.4612(16)
C6 H6A . 0.99
C6 H6B . 0.99
C7 N1 . 1.3187(16)
C7 C7 2_556 1.419(2)
C7 C8 . 1.4607(17)
C8 O1 . 1.2354(15)
C8 C8 2_556 1.488(3)
N1 H1 . 0.915(16)
C9 C14 . 1.387(2)
C9 C10 . 1.391(2)
C9 C15 . 1.487(2)
C10 C11 . 1.382(2)
C10 H10 . 0.95
C11 C12 . 1.378(2)
C11 H11 . 0.95
C12 C13 . 1.380(3)
C12 H12 . 0.95
C13 C14 . 1.384(2)
C13 H13 . 0.95
C14 H14 . 0.95
C15 O3 . 1.2146(16)
C15 O2 . 1.3231(17)
O2 H2 . 1.07(2)

loop_
_geom_hbond_atom_site_label_D
_geom_hbond_atom_site_label_H
_geom_hbond_atom_site_label_A
_geom_hbond_site_symmetry_A
_geom_hbond_distance_DH
_geom_hbond_distance_HA
_geom_hbond_distance_DA
_geom_hbond_angle_DHA
N1 H1 O1 1_545 0.915(16) 1.889(17) 2.7697(15) 161.0(13)
O2 H2 N2 . 1.07(2) 1.57(2) 2.6380(15) 178.0(17)
C2 H2A O3 . 0.95 2.68 3.3341(18) 127

loop_
_geom_torsion_atom_site_label_1
_geom_torsion_atom_site_label_2
_geom_torsion_atom_site_label_3
_geom_torsion_atom_site_label_4
_geom_torsion_site_symmetry_1
_geom_torsion_site_symmetry_4
_geom_torsion
C5 C1 C2 N2 . . -0.52(19)
C6 C1 C2 N2 . . 178.76(11)
N2 C3 C4 C5 . . -0.7(2)
C3 C4 C5 C1 . . 0.9(2)
C2 C1 C5 C4 . . -0.35(19)
C6 C1 C5 C4 . . -179.62(12)
C2 C1 C6 N1 . . 98.57(14)
C5 C1 C6 N1 . . -82.19(14)
N1 C7 C8 O1 . . -1.8(3)
C7 C7 C8 O1 2_556 . 178.55(15)
N1 C7 C8 C8 . 2_556 178.45(15)
C7 C7 C8 C8 2_556 2_556 -1.20(14)
C7 C7 N1 C6 2_556 . 178.04(17)
C8 C7 N1 C6 . . -1.5(2)
C1 C6 N1 C7 . . 110.22(13)
C4 C3 N2 C2 . . -0.2(2)
C1 C2 N2 C3 . . 0.8(2)
C14 C9 C10 C11 . . 0.3(2)
C15 C9 C10 C11 . . -179.30(13)
C9 C10 C11 C12 . . -1.5(2)
C10 C11 C12 C13 . . 1.1(2)
C11 C12 C13 C14 . . 0.5(2)
C12 C13 C14 C9 . . -1.6(2)
C10 C9 C14 C13 . . 1.2(2)
C15 C9 C14 C13 . . -179.17(13)
C14 C9 C15 O3 . . -25.7(2)
C10 C9 C15 O3 . . 153.96(14)
C14 C9 C15 O2 . . 153.46(12)
C10 C9 C15 O2 . . -26.92(18)
